data_1559970
loop_
_publ_author_name
'Christensen, A. Norlund'
'Hazell, R. G.'

_publ_section_title
;
 A Single-Crystal X-Ray Structure Determination of Pb3(S2O3)2(CH3COO)2
;
_journal_name_full 'Acta Chemica Scandinavica'
_journal_page_first 1077
_journal_page_last 1079
_journal_paper_doi 10.3891/acta.chem.scand.44-1077
_journal_volume 44
_journal_year 1990
_chemical_formula_sum 'C4 H6 O10 Pb3 S4'
_chemical_formula_weight 963.944
_chemical_name_common
;
Pb3(S2O3)2(CH3COO)2
;
_space_group_IT_number 56
_space_group_name_Hall '-P 2ab 2ac'
_space_group_name_H-M_alt 'P c c n'
_symmetry_cell_setting orthorhombic
_symmetry_Int_Tables_number 56
_symmetry_space_group_name_Hall '-P 2ab 2ac'
_symmetry_space_group_name_H-M 'P c c n'
_cell_angle_alpha 90.
_cell_angle_beta 90.
_cell_angle_gamma 90.
_cell_formula_units_Z 4
_cell_length_a 17.530(4)
_cell_length_b 9.226(3)
_cell_length_c 8.800(2)
_cell_volume 1423.2(7)
_diffrn_ambient_temperature 293
_diffrn_radiation_probe x-ray
_diffrn_radiation_type MoK\a
_diffrn_radiation_wavelength 0.71069
_exptl_absorpt_coefficient_mu 35.5
_exptl_crystal_density_diffrn 4.47
_exptl_crystal_F_000 1662
_refine_ls_number_reflns 1495
_refine_ls_R_factor_gt 0.060
_cod_data_source_file Acta-Chem-Scand-1990-44-1077.cif
_cod_data_source_block 1
_cod_database_code 1559970

loop_
_space_group_symop_id
_space_group_symop_operation_xyz
1 x,y,z
2 1/2-x,1/2-y,z
3 1/2+x,-y,1/2-z
4 -x,1/2+y,1/2-z
5 -x,-y,-z
6 1/2+x,1/2+y,-z
7 1/2-x,y,1/2+z
8 x,1/2-y,1/2+z

loop_
_atom_site_label
_atom_site_type_symbol
_atom_site_thermal_displace_type
_atom_site_fract_x
_atom_site_fract_y
_atom_site_fract_z
_atom_site_occupancy
_atom_site_U_iso_or_equiv
_atom_site_calc_flag
_atom_site_refinement_flags
_atom_site_disorder_assembly
_atom_site_disorder_group
Pb1 Pb Uiso 0.49860(10) 0.20750(10) 0.16580(10) 1.000 0.0193(4) . . . .
Pb2 Pb Uiso 0.25000 0.25000 0.1979(2) 1.000 0.0176(5) . . . .
S1 S Uiso 0.3812(3) 0.0542(7) 0.4860(7) 1.000 0.014(3) . . . .
S2 S Uiso 0.3863(4) 0.0504(7) 0.7182(7) 1.000 0.018(3) . . . .
O1 O Uiso 0.3867(12) 0.9077(18) 0.423(2) 1.000 0.022(9) . . . .
O2 O Uiso 0.3075(10) 0.122(2) 0.451(2) 1.000 0.020(9) . . . .
O3 O Uiso 0.4447(10) 0.147(2) 0.4326(18) 1.000 0.017(8) . . . .
O4 O Uiso 0.9499(11) 0.092(2) 0.406(2) 1.000 0.021(4) . . . .
O5 O Uiso 0.8723(11) 0.893(2) 0.383(2) 1.000 0.022(4) . . . .
C1 C Uiso 0.8850(15) 0.031(3) 0.400(3) 1.000 0.019(5) . . . .
C2 C Uiso 0.8146(18) 0.127(4) 0.411(4) 1.000 0.032(7) . . . .

loop_
_atom_type_symbol
_atom_type_description
_atom_type_scat_dispersion_real
_atom_type_scat_dispersion_imag
_atom_type_scat_source
C C 0.0033 0.0016 ' International Tables Vol C Tables 4.2.6.8 and 6.1.1.4'
O O 0.0106 0.0060 ' International Tables Vol C Tables 4.2.6.8 and 6.1.1.4'
Pb Pb -3.3944 10.1111 ' International Tables Vol C Tables 4.2.6.8 and 6.1.1.4'
S S 0.1246 0.1234 ' International Tables Vol C Tables 4.2.6.8 and 6.1.1.4'

loop_
_geom_angle_atom_site_label_1
_geom_angle_atom_site_label_2
_geom_angle_atom_site_label_3
_geom_angle
_geom_angle_site_symmetry_1
_geom_angle_site_symmetry_2
_geom_angle_site_symmetry_3
_geom_angle_publ_flag
O3 Pb1 O4 66.3(5) . . 2_655 yes
O3 Pb1 O4 83.5(5) . . 3_455 yes
O3 Pb1 O5 75.3(6) . . 3_465 yes
O1 Pb1 O3 130.4(5) 4_645 . . yes
S2 Pb1 O3 77.7(4) 5_656 . . yes
O3 Pb1 O4 144.1(6) . . 7_654 yes
S1 Pb1 O3 109.9(4) 8_554 . . yes
S2 Pb1 O3 77.5(4) 8_554 . . yes
O3 Pb1 O3 133.3(5) . . 8_554 yes
O4 Pb1 O4 145.7(5) 2_655 . 3_455 yes
O4 Pb1 O5 130.0(6) 2_655 . 3_465 yes
O1 Pb1 O4 64.7(5) 4_645 . 2_655 yes
S2 Pb1 O4 92.5(4) 5_656 . 2_655 yes
O4 Pb1 O4 139.3(6) 2_655 . 7_654 yes
S1 Pb1 O4 96.5(4) 8_554 . 2_655 yes
S2 Pb1 O4 68.0(4) 8_554 . 2_655 yes
O3 Pb1 O4 110.4(5) 8_554 . 2_655 yes
O4 Pb1 O5 49.1(6) 3_455 . 3_465 yes
O1 Pb1 O4 138.8(5) 4_645 . 3_455 yes
S2 Pb1 O4 64.3(4) 5_656 . 3_455 yes
O4 Pb1 O4 62.9(5) 3_455 . 7_654 yes
S1 Pb1 O4 109.2(4) 8_554 . 3_455 yes
S2 Pb1 O4 122.4(4) 8_554 . 3_455 yes
O3 Pb1 O4 101.9(5) 8_554 . 3_455 yes
O1 Pb1 O5 147.3(6) 4_645 . 3_465 yes
S2 Pb1 O5 109.7(5) 5_656 . 3_465 yes
O4 Pb1 O5 90.3(6) 7_654 . 3_465 yes
S1 Pb1 O5 67.3(4) 8_554 . 3_465 yes
S2 Pb1 O5 73.5(5) 8_554 . 3_465 yes
O3 Pb1 O5 74.4(6) 8_554 . 3_465 yes
S2 Pb1 O1 97.0(4) 5_656 . 4_645 yes
O1 Pb1 O4 77.6(5) 4_645 . 7_654 yes
S1 Pb1 O1 83.1(4) 8_554 . 4_645 yes
S2 Pb1 O1 91.3(4) 8_554 . 4_645 yes
O1 Pb1 O3 73.0(5) 4_645 . 8_554 yes
S2 Pb1 O4 76.7(4) 5_656 . 7_654 yes
S1 Pb1 S2 170.06(15) 8_554 . 5_656 yes
S2 Pb1 S2 153.06(16) 5_656 . 8_554 yes
S2 Pb1 O3 146.5(4) 5_656 . 8_554 yes
S1 Pb1 O4 93.7(4) 8_554 . 7_654 yes
S2 Pb1 O4 130.2(4) 8_554 . 7_654 yes
O3 Pb1 O4 70.0(5) 8_554 . 7_654 yes
S1 Pb1 S2 36.56(16) 8_554 . 8_554 yes
S1 Pb1 O3 24.4(4) 8_554 . 8_554 yes
S2 Pb1 O3 60.4(4) 8_554 . 8_554 yes
O2 Pb2 O2 69.8(5) . . 2_555 yes
O2 Pb2 O5 72.5(5) . . 3_465 yes
O2 Pb2 O5 138.3(5) . . 4_645 yes
S2 Pb2 O2 88.9(4) 7_554 . . yes
O2 Pb2 O2 128.0(6) . . 7_554 yes
S2 Pb2 O2 85.6(4) 8_554 . . yes
O2 Pb2 O2 136.0(5) . . 8_554 yes
O2 Pb2 O5 138.3(5) 2_555 . 3_465 yes
O2 Pb2 O5 72.5(5) 2_555 . 4_645 yes
S2 Pb2 O2 85.6(4) 7_554 . 2_555 yes
O2 Pb2 O2 136.0(5) 2_555 . 7_554 yes
S2 Pb2 O2 88.9(4) 8_554 . 2_555 yes
O2 Pb2 O2 128.0(5) 2_555 . 8_554 yes
O5 Pb2 O5 148.4(6) 3_465 . 4_645 yes
S2 Pb2 O5 110.9(4) 7_554 . 3_465 yes
O2 Pb2 O5 82.2(6) 7_554 . 3_465 yes
S2 Pb2 O5 71.1(4) 8_554 . 3_465 yes
O2 Pb2 O5 72.1(6) 8_554 . 3_465 yes
S2 Pb2 O5 71.1(4) 7_554 . 4_645 yes
O2 Pb2 O5 72.1(6) 7_554 . 4_645 yes
S2 Pb2 O5 110.9(4) 8_554 . 4_645 yes
O2 Pb2 O5 82.2(6) 8_554 . 4_645 yes
S2 Pb2 O2 58.7(4) 7_554 . 7_554 yes
S2 Pb2 S2 173.22(18) 7_554 . 8_554 yes
S2 Pb2 O2 128.0(4) 7_554 . 8_554 yes
S2 Pb2 O2 128.0(4) 8_554 . 7_554 yes
O2 Pb2 O2 71.1(5) 7_554 . 8_554 yes
S2 Pb2 O2 58.7(4) 8_554 . 8_554 yes
S2 S1 O2 104.8(8) . . . yes
S2 S1 O3 107.1(7) . . . yes
S2 S1 O1 111.1(8) . . 1_545 yes
Pb1 S1 S2 61.3(2) 8_555 . . yes
O2 S1 O3 110.4(11) . . . yes
O1 S1 O2 111.8(11) 1_545 . . yes
Pb1 S1 O2 110.8(8) 8_555 . . yes
O1 S1 O3 111.4(11) 1_545 . . yes
Pb1 S1 O3 47.1(7) 8_555 . . yes
Pb1 S1 O1 137.1(9) 8_555 . 1_545 yes
Pb1 S2 S1 110.5(3) 5_656 . . yes
Pb2 S2 S1 84.0(3) 7_555 . . yes
Pb1 S2 S1 82.1(3) 8_555 . . yes
Pb1 S2 Pb2 161.1(2) 5_656 . 7_555 yes
Pb1 S2 Pb1 100.6(2) 5_656 . 8_555 yes
Pb1 S2 Pb2 93.20(18) 8_555 . 7_555 yes
Pb1 O1 S1 138.7(12) 4_655 . 1_565 yes
Pb2 O2 S1 133.2(10) . . . yes
Pb2 O2 Pb2 109.6(6) . . 7_555 yes
Pb2 O2 S1 110.5(9) 7_555 . . yes
Pb1 O3 S1 133.3(10) . . . yes
Pb1 O3 Pb1 117.8(7) . . 8_555 yes
Pb1 O3 S1 108.5(8) 8_555 . . yes
Pb1 O4 C1 121.5(16) 2_655 . . yes
Pb1 O4 C1 80.6(15) 3_555 . . yes
Pb1 O4 C1 120.9(16) 7_655 . . yes
Pb1 O4 Pb1 110.1(6) 2_655 . 3_555 yes
Pb1 O4 Pb1 105.0(6) 2_655 . 7_655 yes
Pb1 O4 Pb1 117.1(6) 3_555 . 7_655 yes
Pb1 O5 C1 103.7(16) 3_565 . 1_565 yes
Pb2 O5 C1 131.7(16) 3_565 . 1_565 yes
Pb1 O5 Pb2 120.3(7) 3_565 . 3_565 yes
O4 C1 C2 118(3) . . . yes
O4 C1 O5 126(2) . . 1_545 yes
O5 C1 C2 116(2) 1_545 . . yes

loop_
_geom_bond_atom_site_label_1
_geom_bond_atom_site_label_2
_geom_bond_distance
_geom_bond_site_symmetry_1
_geom_bond_site_symmetry_2
_geom_bond_publ_flag
Pb1 O3 2.592(16) . . yes
Pb1 O4 2.950(18) . 2_655 yes
Pb1 O4 2.960(19) . 3_455 yes
Pb1 O5 2.439(19) . 3_465 yes
Pb1 O1 2.840(19) . 4_645 yes
Pb1 S2 3.283(7) . 5_656 yes
Pb1 O4 2.679(18) . 7_654 yes
Pb1 S1 3.402(6) . 8_554 yes
Pb1 S2 3.013(7) . 8_554 yes
Pb1 O3 2.628(17) . 8_554 yes
Pb2 O2 2.715(18) . . yes
Pb2 O2 2.715(18) . 2_555 yes
Pb2 O5 2.616(19) . 3_465 yes
Pb2 O5 2.616(19) . 4_645 yes
Pb2 S2 3.022(7) . 7_554 yes
Pb2 O2 2.671(18) . 7_554 yes
Pb2 S2 3.022(7) . 8_554 yes
Pb2 O2 2.671(18) . 8_554 yes
S1 S2 2.046(9) . . yes
S1 O2 1.468(19) . . yes
S1 O3 1.481(19) . . yes
S1 O1 1.464(18) . 1_545 yes
O4 C1 1.27(3) . . yes
O5 C1 1.30(3) . 1_565 yes
C1 C2 1.52(4) . . no

loop_
_geom_torsion_atom_site_label_1
_geom_torsion_atom_site_label_2
_geom_torsion_atom_site_label_3
_geom_torsion_atom_site_label_4
_geom_torsion
_geom_torsion_site_symmetry_1
_geom_torsion_site_symmetry_2
_geom_torsion_site_symmetry_3
_geom_torsion_site_symmetry_4
_geom_torsion_publ_flag
O4 Pb1 O3 S1 164.3(16) 2_655 . . . no
O4 Pb1 O3 Pb1 -7.9(6) 2_655 . . 8_555 no
O4 Pb1 O3 S1 -32.3(14) 3_455 . . . no
O4 Pb1 O3 Pb1 155.5(8) 3_455 . . 8_555 no
O5 Pb1 O3 S1 17.1(13) 3_465 . . . no
O5 Pb1 O3 Pb1 -155.1(9) 3_465 . . 8_555 no
O1 Pb1 O3 S1 173.9(12) 4_645 . . . no
O1 Pb1 O3 Pb1 1.7(11) 4_645 . . 8_555 no
S2 Pb1 O3 S1 -97.4(14) 5_656 . . . no
S2 Pb1 O3 Pb1 90.4(7) 5_656 . . 8_555 no
O4 Pb1 O3 S1 -52.1(19) 7_654 . . . no
O4 Pb1 O3 Pb1 135.6(8) 7_654 . . 8_555 no
S1 Pb1 O3 S1 75.9(14) 8_554 . . . no
S1 Pb1 O3 Pb1 -96.4(7) 8_554 . . 8_555 no
S2 Pb1 O3 S1 93.1(14) 8_554 . . . no
S2 Pb1 O3 Pb1 -79.2(7) 8_554 . . 8_555 no
O3 Pb1 O3 S1 68.0(16) 8_554 . . . no
O3 Pb1 O3 Pb1 -104.2(8) 8_554 . . 8_555 no
O3 Pb1 O4 C1 149(2) . . 2_655 2_655 no
O3 Pb1 O4 Pb1 -119.8(8) . . 2_655 4_655 no
O3 Pb1 O4 Pb1 7.1(6) . . 2_655 8_555 no
O3 Pb1 O4 C1 73.0(15) . . 3_455 3_455 no
O3 Pb1 O4 Pb1 -47.2(6) . . 3_455 4_645 no
O3 Pb1 O5 Pb2 68.3(8) . . 3_465 . no
O3 Pb1 O5 C1 -91.0(16) . . 3_465 3_455 no
O3 Pb1 O1 S1 -99.1(16) . . 4_645 4_655 no
O3 Pb1 S2 Pb1 58.8(4) . . 5_656 4_645 no
O3 Pb1 S2 S1 -26.7(5) . . 5_656 5_656 no
O3 Pb1 O4 C1 -73(2) . . 7_654 7_654 no
O3 Pb1 O4 Pb1 144.8(7) . . 7_654 8_554 no
O3 Pb1 S1 S2 28.9(5) . . 8_554 8_554 no
O3 Pb1 S1 O2 -67.0(9) . . 8_554 8_554 no
O3 Pb1 S1 O3 -166.0(11) . . 8_554 8_554 no
O3 Pb1 S2 Pb2 -68.7(4) . . 8_554 . no
O3 Pb1 S2 Pb1 98.3(4) . . 8_554 4_655 no
O3 Pb1 S2 S1 -152.2(5) . . 8_554 8_554 no
O3 Pb1 O3 Pb1 -155.9(6) . . 8_554 8_554 no
O3 Pb1 O3 S1 18.2(14) . . 8_554 8_554 no
O2 Pb2 O2 S1 -147.4(16) 2_555 . . . no
O5 Pb2 O2 S1 14.5(13) 3_465 . . . no
O5 Pb2 O2 S1 -173.8(11) 4_645 . . . no
S2 Pb2 O2 S1 126.9(14) 7_554 . . . no
O2 Pb2 O2 S1 79.3(15) 7_554 . . . no
S2 Pb2 O2 S1 -57.0(14) 8_554 . . . no
O2 Pb2 O2 S1 -23.2(18) 8_554 . . . no
O2 Pb2 O5 Pb1 -78.5(8) . . 3_465 . no
O2 Pb2 S2 Pb1 64.1(4) . . 8_554 . no
O2 S1 S2 Pb1 155.7(8) . . . 5_656 no
O2 S1 S2 Pb2 -11.8(8) . . . 7_555 no
O2 S1 S2 Pb1 -105.9(8) . . . 8_555 no
O3 S1 S2 Pb1 -87.0(8) . . . 5_656 no
O3 S1 S2 Pb2 105.5(8) . . . 7_555 no
O3 S1 S2 Pb1 11.4(8) . . . 8_555 no
O1 S1 S2 Pb1 34.8(10) 1_545 . . 5_656 no
O1 S1 S2 Pb1 133.2(9) 1_545 . . 8_555 no
Pb1 S1 S2 Pb1 -98.4(3) 8_555 . . 5_656 no
S2 S1 O2 Pb2 161.4(10) . . . . no
S2 S1 O2 Pb2 14.2(9) . . . 7_555 no
O3 S1 O2 Pb2 46.4(16) . . . . no
O3 S1 O2 Pb2 -100.8(10) . . . 7_555 no
O1 S1 O2 Pb2 -78.2(16) 1_545 . . . no
Pb1 S1 O2 Pb2 96.9(12) 8_555 . . . no
S2 S1 O3 Pb1 173.5(10) . . . . no
S2 S1 O3 Pb1 -13.7(9) . . . 8_555 no
O2 S1 O3 Pb1 -72.9(16) . . . . no
O2 S1 O3 Pb1 99.8(10) . . . 8_555 no
O1 S1 O3 Pb1 51.9(17) 1_545 . . . no
O1 S1 O3 Pb1 -135.3(10) 1_545 . . 8_555 no
Pb1 S1 O3 Pb1 -172.8(19) 8_555 . . . no
S2 S1 O1 Pb1 -86.5(14) . . 1_545 4_645 no
O2 S1 O1 Pb1 156.8(13) . . 1_545 4_645 no
O3 S1 O1 Pb1 32.8(18) . . 1_545 4_645 no
Pb1 O4 C1 C2 -65(3) 2_655 . . . no
Pb1 O4 C1 O5 114(2) 2_655 . . 1_545 no
Pb1 O4 C1 C2 -173(2) 3_555 . . . no
Pb1 O4 C1 O5 6(2) 3_555 . . 1_545 no
Pb1 O4 C1 C2 71(3) 7_655 . . . no
Pb1 O4 C1 O5 -110(3) 7_655 . . 1_545 no
